data_7122248
loop_
_publ_author_name
'Buffet, Jean-Charles'
'Turner, Zo\"e R'
'O'Hare, Dermot'

_publ_section_title
;
 Popcorn-shaped polyethylene synthesised using highly active supported
 permethylindenyl metallocene catalyst systems.
;
_journal_issue 78
_journal_name_full 'Chemical communications (Cambridge, England)'
_journal_page_first 10970
_journal_page_last 10973
_journal_paper_doi 10.1039/c8cc05350b
_journal_volume 54
_journal_year 2018
_chemical_formula_moiety 'C38 H48 Cl2 Hf Si, C6 H6'
_chemical_formula_sum 'C44 H54 Cl2 Hf Si'
_chemical_formula_weight 860.35
_space_group_crystal_system triclinic
_space_group_IT_number 2
_space_group_name_Hall '-P 1'
_space_group_name_H-M_alt 'P -1'
_symmetry_space_group_name_Hall '-P 1'
_symmetry_space_group_name_H-M 'P -1'
_atom_sites_solution_hydrogens geom
_audit_creation_method SHELXL-2014
_audit_update_record
;
2018-06-13 deposited with the CCDC.
2018-08-24 downloaded from the CCDC.
;
_cell_angle_alpha 94.961(4)
_cell_angle_beta 106.587(4)
_cell_angle_gamma 94.008(4)
_cell_formula_units_Z 2
_cell_length_a 10.5667(4)
_cell_length_b 13.3377(6)
_cell_length_c 14.5723(7)
_cell_measurement_reflns_used 11578
_cell_measurement_temperature 150(2)
_cell_measurement_theta_max 74.4170
_cell_measurement_theta_min 3.2650
_cell_volume 1951.27(16)
_computing_cell_refinement
;
CrysAlisPro, Agilent Technologies,
Version 1.171.35.21 (release 20-01-2012 CrysAlis171 .NET)
(compiled Jan 23 2012,18:06:46)
;
_computing_data_collection
;
CrysAlisPro, Agilent Technologies,
Version 1.171.35.21 (release 20-01-2012 CrysAlis171 .NET)
(compiled Jan 23 2012,18:06:46)
;
_computing_data_reduction
;
CrysAlisPro, Agilent Technologies,
Version 1.171.35.21 (release 20-01-2012 CrysAlis171 .NET)
(compiled Jan 23 2012,18:06:46)
;
_computing_molecular_graphics
;
ORTEP3 for Windows. Farrugia, L. J. J. Appl. Cryst. 1997, 30, 565.
;
_computing_structure_refinement 'SHELXL-2014 (Sheldrick, 2014)'
_computing_structure_solution
;
SUPERFLIP. Palatinus, L.; Chapuis, G. 
J. Appl. Cryst. 2007, 40, 786-790.
;
_diffrn_ambient_temperature 150(2)
_diffrn_detector_area_resol_mean 10.4102
_diffrn_measured_fraction_theta_full 0.999
_diffrn_measured_fraction_theta_max 0.974
_diffrn_measurement_device_type 'SuperNova, Dual, Cu at zero, Atlas'
_diffrn_measurement_method '\w scans'
_diffrn_radiation_monochromator mirror
_diffrn_radiation_source 'SuperNova (Cu) X-ray Source'
_diffrn_radiation_type CuK\a
_diffrn_radiation_wavelength 1.54184
_diffrn_reflns_av_R_equivalents 0.0255
_diffrn_reflns_av_unetI/netI 0.0273
_diffrn_reflns_Laue_measured_fraction_full 0.999
_diffrn_reflns_Laue_measured_fraction_max 0.974
_diffrn_reflns_limit_h_max 13
_diffrn_reflns_limit_h_min -12
_diffrn_reflns_limit_k_max 16
_diffrn_reflns_limit_k_min -16
_diffrn_reflns_limit_l_max 15
_diffrn_reflns_limit_l_min -18
_diffrn_reflns_number 22260
_diffrn_reflns_point_group_measured_fraction_full 0.999
_diffrn_reflns_point_group_measured_fraction_max 0.974
_diffrn_reflns_theta_full 67.684
_diffrn_reflns_theta_max 74.346
_diffrn_reflns_theta_min 3.184
_exptl_absorpt_coefficient_mu 6.708
_exptl_absorpt_correction_T_max 1.00000
_exptl_absorpt_correction_T_min 0.92012
_exptl_absorpt_correction_type multi-scan
_exptl_absorpt_process_details
;
CrysAlisPro 1.171.38.41 (Rigaku Oxford Diffraction, 2015)
Empirical absorption correction using spherical harmonics,
 implemented in SCALE3 ABSPACK scaling algorithm.
;
_exptl_crystal_colour orange
_exptl_crystal_density_diffrn 1.464
_exptl_crystal_description shard
_exptl_crystal_F_000 876
_exptl_crystal_size_max 0.107
_exptl_crystal_size_mid 0.085
_exptl_crystal_size_min 0.079
_refine_diff_density_max 0.723
_refine_diff_density_min -0.918
_refine_diff_density_rms 0.070
_refine_ls_extinction_method none
_refine_ls_goodness_of_fit_ref 1.037
_refine_ls_hydrogen_treatment constr
_refine_ls_matrix_type full
_refine_ls_number_parameters 522
_refine_ls_number_reflns 7762
_refine_ls_number_restraints 145
_refine_ls_restrained_S_all 1.029
_refine_ls_R_factor_all 0.0261
_refine_ls_R_factor_gt 0.0228
_refine_ls_shift/su_max 0.083
_refine_ls_shift/su_mean 0.003
_refine_ls_structure_factor_coef Fsqd
_refine_ls_weighting_details 'w=1/[\s^2^(Fo^2^)+(0.0199P)^2^+1.9685P] where P=(Fo^2^+2Fc^2^)/3'
_refine_ls_weighting_scheme calc
_refine_ls_wR_factor_gt 0.0524
_refine_ls_wR_factor_ref 0.0542
_reflns_Friedel_coverage 0.000
_reflns_number_gt 7227
_reflns_number_total 7762
_reflns_threshold_expression 'I > 2\s(I)'
_cod_data_source_file c8cc05350b2.cif
_cod_data_source_block 026TAQA14-ZRT
_cod_depositor_comments 'Adding full bibliography for 7122247--7122252.cif.'
_cod_original_cell_volume 1951.27(15)
_cod_database_code 7122248
_shelx_space_group_comment
;
The symmetry employed for this shelxl refinement is uniquely defined
by the following loop, which should always be used as a source of
symmetry information in preference to the above space-group names.
They are only intended as comments.
;
_shelx_estimated_absorpt_t_min 0.534
_shelx_estimated_absorpt_t_max 0.619
_shelxl_version_number 2014-3

loop_
_space_group_symop_operation_xyz
'x, y, z'
'-x, -y, -z'

loop_
_atom_site_label
_atom_site_type_symbol
_atom_site_fract_x
_atom_site_fract_y
_atom_site_fract_z
_atom_site_U_iso_or_equiv
_atom_site_adp_type
_atom_site_occupancy
_atom_site_site_symmetry_order
_atom_site_calc_flag
_atom_site_refinement_flags_posn
_atom_site_refinement_flags_adp
_atom_site_refinement_flags_occupancy
_atom_site_disorder_assembly
_atom_site_disorder_group
C1 C 0.8963(2) 0.38282(19) 0.0433(2) 0.0260(5) Uani 1 1 d . . . . .
C2 C 0.9265(2) 0.3056(2) -0.0208(2) 0.0274(6) Uani 1 1 d . . . . .
C3 C 0.9993(2) 0.2339(2) 0.03151(19) 0.0266(5) Uani 1 1 d . . . . .
C4 C 1.0887(2) 0.2181(2) 0.2151(2) 0.0267(5) Uani 1 1 d . . . . .
C5 C 1.1000(3) 0.2673(2) 0.3041(2) 0.0303(6) Uani 1 1 d . . . . .
C6 C 1.0489(3) 0.3640(2) 0.3131(2) 0.0310(6) Uani 1 1 d . . . . .
C7 C 0.9836(2) 0.4090(2) 0.2340(2) 0.0291(6) Uani 1 1 d . . . . .
C8 C 0.9604(2) 0.35643(19) 0.13990(19) 0.0251(5) Uani 1 1 d . . . . .
C9 C 1.0203(2) 0.26339(18) 0.13148(19) 0.0233(5) Uani 1 1 d . . . . .
C10 C 0.8947(3) 0.2972(3) -0.1293(2) 0.0397(7) Uani 1 1 d . . . . .
H10A H 0.9761 0.2892 -0.1476 0.060 Uiso 1 1 calc R U . . .
H10B H 0.8573 0.3587 -0.1527 0.060 Uiso 1 1 calc R U . . .
H10C H 0.8302 0.2385 -0.1580 0.060 Uiso 1 1 calc R U . . .
C11 C 1.0599(3) 0.1521(2) -0.0149(2) 0.0344(6) Uani 1 1 d . . . . .
H11A H 1.0152 0.1418 -0.0844 0.052 Uiso 1 1 calc R U . . .
H11B H 1.0493 0.0890 0.0131 0.052 Uiso 1 1 calc R U . . .
H11C H 1.1545 0.1723 -0.0037 0.052 Uiso 1 1 calc R U . . .
C12 C 1.1377(3) 0.1164(2) 0.2014(2) 0.0385(7) Uani 1 1 d . . . . .
H12A H 1.1786 0.0939 0.2644 0.058 Uiso 1 1 calc R U . . .
H12B H 1.2035 0.1215 0.1659 0.058 Uiso 1 1 calc R U . . .
H12C H 1.0630 0.0675 0.1649 0.058 Uiso 1 1 calc R U . . .
C13 C 1.1678(3) 0.2234(3) 0.3963(2) 0.0435(8) Uani 1 1 d . . . . .
H13A H 1.1009 0.1982 0.4256 0.065 Uiso 1 1 calc R U . . .
H13B H 1.2295 0.2761 0.4413 0.065 Uiso 1 1 calc R U . . .
H13C H 1.2169 0.1676 0.3814 0.065 Uiso 1 1 calc R U . . .
C14 C 1.0712(4) 0.4183(3) 0.4128(2) 0.0476(8) Uani 1 1 d . . . . .
H14A H 1.1620 0.4515 0.4366 0.071 Uiso 1 1 calc R U . . .
H14B H 1.0580 0.3694 0.4565 0.071 Uiso 1 1 calc R U . . .
H14C H 1.0081 0.4692 0.4100 0.071 Uiso 1 1 calc R U . . .
C15 C 0.9536(3) 0.5171(2) 0.2445(2) 0.0399(7) Uani 1 1 d . . . . .
H15A H 0.8726 0.5203 0.2642 0.060 Uiso 1 1 calc R U . . .
H15B H 0.9408 0.5448 0.1827 0.060 Uiso 1 1 calc R U . . .
H15C H 1.0278 0.5567 0.2934 0.060 Uiso 1 1 calc R U . . .
C18 C 0.6203(2) 0.35069(18) -0.00173(18) 0.0226(5) Uani 1 1 d . . . . .
C19 C 0.5830(2) 0.32464(18) 0.08244(18) 0.0212(5) Uani 1 1 d . . . . .
C20 C 0.6048(2) 0.37861(19) 0.17519(18) 0.0244(5) Uani 1 1 d . . . . .
H20 H 0.6539 0.4434 0.1903 0.029 Uiso 1 1 calc R U . . .
C21 C 0.5555(2) 0.3379(2) 0.24325(19) 0.0266(5) Uani 1 1 d . . . . .
C22 C 0.4850(2) 0.2393(2) 0.22049(19) 0.0280(6) Uani 1 1 d . . . . .
H22 H 0.4524 0.2110 0.2679 0.034 Uiso 1 1 calc R U . . .
C23 C 0.4630(2) 0.1845(2) 0.13301(18) 0.0246(5) Uani 1 1 d . . . . .
H23 H 0.4161 0.1190 0.1198 0.029 Uiso 1 1 calc R U . . .
C24 C 0.5112(2) 0.22665(18) 0.06249(18) 0.0214(5) Uani 1 1 d . . . . .
C25 C 0.5002(2) 0.18918(19) -0.03524(18) 0.0220(5) Uani 1 1 d . . . . .
C26 C 0.4380(2) 0.09825(19) -0.09192(18) 0.0256(5) Uani 1 1 d . . . . .
H26 H 0.3938 0.0485 -0.0660 0.031 Uiso 1 1 calc R U . . .
C27 C 0.4427(3) 0.0833(2) -0.18425(19) 0.0294(6) Uani 1 1 d . . . . .
H27 H 0.4035 0.0212 -0.2219 0.035 Uiso 1 1 calc R U . . .
C28 C 0.5044(3) 0.1574(2) -0.22679(19) 0.0281(6) Uani 1 1 d . . . . .
C29 C 0.5625(2) 0.2471(2) -0.17265(19) 0.0259(5) Uani 1 1 d . . . . .
H29 H 0.6024 0.2973 -0.2009 0.031 Uiso 1 1 calc R U . . .
C30 C 0.5639(2) 0.26566(19) -0.07487(18) 0.0219(5) Uani 1 1 d . . . . .
C31 C 0.5765(3) 0.3937(2) 0.3438(2) 0.0346(6) Uani 1 1 d . . . . .
C32 C 0.6768(4) 0.3407(3) 0.4161(2) 0.0545(9) Uani 1 1 d . . . . .
H32A H 0.7615 0.3446 0.4009 0.082 Uiso 1 1 calc R U . . .
H32B H 0.6434 0.2696 0.4125 0.082 Uiso 1 1 calc R U . . .
H32C H 0.6900 0.3738 0.4813 0.082 Uiso 1 1 calc R U . . .
C33 C 0.6288(4) 0.5048(2) 0.3509(2) 0.0476(8) Uani 1 1 d . . . . .
H33A H 0.7181 0.5091 0.3431 0.071 Uiso 1 1 calc R U . . .
H33B H 0.6322 0.5389 0.4140 0.071 Uiso 1 1 calc R U . . .
H33C H 0.5696 0.5376 0.3000 0.071 Uiso 1 1 calc R U . . .
C34 C 0.4450(4) 0.3903(3) 0.3687(3) 0.0621(11) Uani 1 1 d . . . . .
H34A H 0.4586 0.4285 0.4319 0.093 Uiso 1 1 calc R U . . .
H34B H 0.4132 0.3199 0.3705 0.093 Uiso 1 1 calc R U . . .
H34C H 0.3791 0.4205 0.3197 0.093 Uiso 1 1 calc R U . . .
C35 C 0.5076(3) 0.1317(2) -0.3309(2) 0.0376(7) Uani 1 1 d . . . . .
C36 C 0.5665(4) 0.2213(3) -0.3700(2) 0.0586(10) Uani 1 1 d . . . . .
H36A H 0.5126 0.2781 -0.3693 0.088 Uiso 1 1 calc R U . . .
H36B H 0.5669 0.2012 -0.4362 0.088 Uiso 1 1 calc R U . . .
H36C H 0.6576 0.2419 -0.3295 0.088 Uiso 1 1 calc R U . . .
C37 C 0.5963(4) 0.0457(3) -0.3315(3) 0.0601(11) Uani 1 1 d . . . . .
H37A H 0.6865 0.0683 -0.2904 0.090 Uiso 1 1 calc R U . . .
H37B H 0.5982 0.0266 -0.3975 0.090 Uiso 1 1 calc R U . . .
H37C H 0.5608 -0.0128 -0.3069 0.090 Uiso 1 1 calc R U . . .
C38 C 0.3678(4) 0.0979(3) -0.3973(2) 0.0612(11) Uani 1 1 d . . . . .
H38A H 0.3317 0.0375 -0.3759 0.092 Uiso 1 1 calc R U . . .
H38B H 0.3713 0.0823 -0.4635 0.092 Uiso 1 1 calc R U . . .
H38C H 0.3106 0.1524 -0.3952 0.092 Uiso 1 1 calc R U . . .
C16 C 0.7240(3) 0.5759(2) 0.0652(2) 0.0388(7) Uani 1 1 d . . . . .
H16A H 0.6370 0.5979 0.0340 0.058 Uiso 1 1 calc R U . . .
H16B H 0.7938 0.6285 0.0657 0.058 Uiso 1 1 calc R U . . .
H16C H 0.7294 0.5639 0.1315 0.058 Uiso 1 1 calc R U . . .
C17 C 0.7302(3) 0.5001(2) -0.1241(2) 0.0392(7) Uani 1 1 d . . . . .
H17A H 0.6596 0.5454 -0.1388 0.059 Uiso 1 1 calc R U . . .
H17B H 0.7082 0.4415 -0.1732 0.059 Uiso 1 1 calc R U . . .
H17C H 0.8143 0.5364 -0.1238 0.059 Uiso 1 1 calc R U . . .
Si1 Si 0.74652(7) 0.45636(5) -0.00276(6) 0.02744(15) Uani 1 1 d . . . . .
Cl1 Cl 0.78459(6) 0.15725(5) 0.20318(5) 0.02933(13) Uani 1 1 d . . . . .
Cl2 Cl 0.75682(6) 0.06854(5) -0.04001(5) 0.02951(13) Uani 1 1 d . . . . .
Hf1 Hf 0.76797(2) 0.22611(2) 0.05488(2) 0.02004(4) Uani 1 1 d . . . . .
C1S C 0.9705(11) 0.2255(4) 0.5978(6) 0.067(4) Uani 0.530(3) 1 d G U P A 1
H1S H 0.9519 0.2913 0.5811 0.081 Uiso 0.530(3) 1 calc R U P A 1
C2S C 0.9105(9) 0.1411(6) 0.5332(4) 0.073(3) Uani 0.530(3) 1 d G U P A 1
H2S H 0.8509 0.1492 0.4724 0.087 Uiso 0.530(3) 1 calc R U P A 1
C3S C 0.9378(6) 0.0448(5) 0.5577(5) 0.068(2) Uani 0.530(3) 1 d G U P A 1
H3S H 0.8968 -0.0129 0.5135 0.081 Uiso 0.530(3) 1 calc R U P A 1
C4S C 1.0251(7) 0.0329(5) 0.6467(5) 0.057(2) Uani 0.530(3) 1 d G U P A 1
H4S H 1.0437 -0.0329 0.6634 0.069 Uiso 0.530(3) 1 calc R U P A 1
C5S C 1.0851(7) 0.1173(7) 0.7113(4) 0.056(3) Uani 0.530(3) 1 d G U P A 1
H5S H 1.1447 0.1092 0.7722 0.067 Uiso 0.530(3) 1 calc R U P A 1
C6S C 1.0578(9) 0.2136(5) 0.6869(6) 0.071(3) Uani 0.530(3) 1 d G U P A 1
H6S H 1.0988 0.2713 0.7310 0.085 Uiso 0.530(3) 1 calc R U P A 1
C1T C 1.095(2) 0.2512(11) 0.6692(14) 0.056(5) Uani 0.269(3) 1 d G U P B 2
H1T H 1.1522 0.3122 0.6841 0.067 Uiso 0.269(3) 1 calc R U P B 2
C2T C 1.1277(15) 0.1704(17) 0.7225(10) 0.055(5) Uani 0.269(3) 1 d G U P B 2
H2T H 1.2079 0.1761 0.7739 0.065 Uiso 0.269(3) 1 calc R U P B 2
C3T C 1.0435(17) 0.0812(14) 0.7008(16) 0.060(6) Uani 0.269(3) 1 d G U P B 2
H3T H 1.0661 0.0260 0.7372 0.072 Uiso 0.269(3) 1 calc R U P B 2
C4T C 0.9262(14) 0.0729(10) 0.6256(18) 0.070(6) Uani 0.269(3) 1 d G U P B 2
H4T H 0.8687 0.0120 0.6107 0.084 Uiso 0.269(3) 1 calc R U P B 2
C5T C 0.8932(14) 0.1538(11) 0.5723(11) 0.048(4) Uani 0.269(3) 1 d G U P B 2
H5T H 0.8130 0.1481 0.5209 0.057 Uiso 0.269(3) 1 calc R U P B 2
C6T C 0.977(2) 0.2429(9) 0.5940(12) 0.062(7) Uani 0.269(3) 1 d G U P B 2
H6T H 0.9547 0.2982 0.5576 0.074 Uiso 0.269(3) 1 calc R U P B 2
C1U C 0.978(2) 0.0616(15) 0.6668(15) 0.066(8) Uani 0.201(3) 1 d G U P C 3
H1U H 0.9431 -0.0030 0.6760 0.079 Uiso 0.201(3) 1 calc R U P C 3
C2U C 1.0984(17) 0.1060(15) 0.7293(12) 0.043(6) Uani 0.201(3) 1 d G U P C 3
H2U H 1.1452 0.0718 0.7812 0.052 Uiso 0.201(3) 1 calc R U P C 3
C3U C 1.1499(18) 0.2006(16) 0.7159(13) 0.045(6) Uani 0.201(3) 1 d G U P C 3
H3U H 1.2320 0.2309 0.7586 0.055 Uiso 0.201(3) 1 calc R U P C 3
C4U C 1.081(3) 0.2506(14) 0.6399(17) 0.054(6) Uani 0.201(3) 1 d G U P C 3
H4U H 1.1167 0.3153 0.6308 0.064 Uiso 0.201(3) 1 calc R U P C 3
C5U C 0.961(2) 0.206(2) 0.5775(15) 0.061(8) Uani 0.201(3) 1 d G U P C 3
H5U H 0.9145 0.2404 0.5256 0.073 Uiso 0.201(3) 1 calc R U P C 3
C6U C 0.9098(16) 0.112(2) 0.5909(14) 0.074(9) Uani 0.201(3) 1 d G U P C 3
H6U H 0.8277 0.0813 0.5482 0.088 Uiso 0.201(3) 1 calc R U P C 3

loop_
_atom_site_aniso_label
_atom_site_aniso_U_11
_atom_site_aniso_U_22
_atom_site_aniso_U_33
_atom_site_aniso_U_23
_atom_site_aniso_U_13
_atom_site_aniso_U_12
C1 0.0157(11) 0.0252(13) 0.0379(15) 0.0123(11) 0.0072(10) -0.0003(9)
C2 0.0146(11) 0.0358(14) 0.0345(14) 0.0116(11) 0.0095(10) 0.0014(10)
C3 0.0199(12) 0.0300(14) 0.0315(14) 0.0064(11) 0.0093(10) 0.0023(10)
C4 0.0175(11) 0.0259(13) 0.0369(15) 0.0075(11) 0.0074(10) 0.0019(10)
C5 0.0226(12) 0.0320(14) 0.0333(15) 0.0069(11) 0.0033(11) -0.0016(11)
C6 0.0271(13) 0.0281(14) 0.0330(15) -0.0015(11) 0.0045(11) -0.0048(11)
C7 0.0206(12) 0.0241(13) 0.0411(16) 0.0008(11) 0.0083(11) -0.0024(10)
C8 0.0176(11) 0.0219(12) 0.0357(14) 0.0060(10) 0.0074(10) -0.0006(9)
C9 0.0177(11) 0.0216(12) 0.0320(14) 0.0050(10) 0.0095(10) 0.0001(9)
C10 0.0284(14) 0.061(2) 0.0373(16) 0.0210(15) 0.0152(12) 0.0099(14)
C11 0.0290(14) 0.0412(16) 0.0364(16) 0.0044(13) 0.0135(12) 0.0093(12)
C12 0.0396(16) 0.0384(16) 0.0398(17) 0.0122(13) 0.0098(13) 0.0173(13)
C13 0.0458(18) 0.0455(18) 0.0339(16) 0.0113(14) 0.0015(14) 0.0026(14)
C14 0.052(2) 0.0453(19) 0.0372(18) -0.0073(14) 0.0047(15) 0.0002(15)
C15 0.0314(15) 0.0270(15) 0.0536(19) -0.0051(13) 0.0036(13) -0.0001(12)
C18 0.0182(11) 0.0228(12) 0.0272(13) 0.0059(10) 0.0056(9) 0.0050(9)
C19 0.0142(10) 0.0216(12) 0.0275(13) 0.0044(10) 0.0050(9) 0.0028(9)
C20 0.0196(11) 0.0237(12) 0.0273(13) 0.0006(10) 0.0037(10) 0.0008(9)
C21 0.0215(12) 0.0303(14) 0.0257(13) -0.0003(11) 0.0044(10) 0.0027(10)
C22 0.0234(12) 0.0353(15) 0.0257(13) 0.0048(11) 0.0083(10) -0.0010(11)
C23 0.0190(11) 0.0265(13) 0.0284(13) 0.0037(10) 0.0076(10) -0.0002(10)
C24 0.0173(11) 0.0202(12) 0.0251(12) 0.0011(9) 0.0045(9) 0.0007(9)
C25 0.0181(11) 0.0240(12) 0.0250(12) 0.0041(10) 0.0073(9) 0.0042(9)
C26 0.0222(12) 0.0253(13) 0.0276(13) 0.0030(10) 0.0054(10) -0.0012(10)
C27 0.0287(13) 0.0304(14) 0.0253(14) -0.0009(11) 0.0032(11) 0.0019(11)
C28 0.0241(12) 0.0362(15) 0.0238(13) 0.0041(11) 0.0054(10) 0.0086(11)
C29 0.0237(12) 0.0297(13) 0.0270(13) 0.0096(11) 0.0084(10) 0.0077(10)
C30 0.0174(11) 0.0237(12) 0.0253(13) 0.0060(10) 0.0055(9) 0.0049(9)
C31 0.0344(15) 0.0406(16) 0.0253(14) -0.0044(12) 0.0069(11) -0.0013(12)
C32 0.067(2) 0.056(2) 0.0302(17) 0.0037(15) -0.0024(16) 0.0020(18)
C33 0.064(2) 0.0419(18) 0.0309(16) -0.0103(14) 0.0096(15) -0.0017(16)
C34 0.053(2) 0.086(3) 0.046(2) -0.029(2) 0.0276(17) -0.012(2)
C35 0.0495(18) 0.0435(17) 0.0229(14) 0.0041(12) 0.0133(13) 0.0126(14)
C36 0.087(3) 0.064(2) 0.0331(18) 0.0110(16) 0.0286(19) 0.012(2)
C37 0.085(3) 0.065(2) 0.044(2) 0.0072(17) 0.032(2) 0.037(2)
C38 0.067(2) 0.089(3) 0.0220(16) -0.0011(17) 0.0054(16) 0.008(2)
C16 0.0267(14) 0.0216(13) 0.062(2) 0.0083(13) 0.0025(13) 0.0016(11)
C17 0.0292(14) 0.0397(17) 0.0526(19) 0.0273(14) 0.0109(13) 0.0062(12)
Si1 0.0194(3) 0.0228(3) 0.0397(4) 0.0119(3) 0.0057(3) 0.0016(3)
Cl1 0.0228(3) 0.0357(3) 0.0306(3) 0.0139(3) 0.0066(2) 0.0028(2)
Cl2 0.0245(3) 0.0242(3) 0.0392(3) -0.0019(3) 0.0095(3) 0.0035(2)
Hf1 0.01644(6) 0.01959(6) 0.02442(7) 0.00479(4) 0.00587(4) 0.00167(4)
C1S 0.116(13) 0.047(5) 0.063(7) 0.022(5) 0.054(7) 0.035(7)
C2S 0.080(7) 0.071(6) 0.076(6) 0.034(5) 0.026(5) 0.022(5)
C3S 0.051(4) 0.057(5) 0.088(6) 0.021(4) 0.005(4) 0.006(4)
C4S 0.035(4) 0.054(4) 0.085(6) 0.025(4) 0.017(4) 0.004(4)
C5S 0.063(8) 0.064(7) 0.054(5) 0.020(5) 0.030(5) 0.013(6)
C6S 0.110(9) 0.057(5) 0.065(5) 0.002(4) 0.056(6) 0.026(6)
C1T 0.077(12) 0.044(9) 0.053(12) 0.006(8) 0.029(8) 0.011(8)
C2T 0.042(9) 0.056(12) 0.082(11) 0.024(9) 0.038(7) 0.016(8)
C3T 0.028(11) 0.059(11) 0.108(17) 0.054(12) 0.031(9) 0.014(9)
C4T 0.049(10) 0.057(9) 0.109(18) 0.047(10) 0.018(9) 0.014(7)
C5T 0.055(8) 0.038(8) 0.062(11) 0.025(7) 0.028(7) 0.022(6)
C6T 0.083(16) 0.035(8) 0.067(14) 0.000(8) 0.020(10) 0.014(8)
C1U 0.020(13) 0.107(17) 0.060(14) 0.038(12) -0.005(10) -0.022(11)
C2U 0.010(10) 0.071(13) 0.048(10) -0.004(9) 0.012(7) -0.003(9)
C3U 0.051(11) 0.051(12) 0.041(9) -0.006(9) 0.028(7) 0.001(8)
C4U 0.061(13) 0.045(10) 0.052(14) -0.018(8) 0.014(10) 0.020(8)
C5U 0.040(12) 0.069(16) 0.072(16) 0.010(13) 0.013(9) 0.007(12)
C6U 0.038(11) 0.11(2) 0.062(14) 0.040(16) -0.003(8) -0.013(13)

loop_
_atom_type_symbol
_atom_type_description
_atom_type_scat_dispersion_real
_atom_type_scat_dispersion_imag
_atom_type_scat_source
C C 0.0181 0.0091 'International Tables Vol C Tables 4.2.6.8 and 6.1.1.4'
H H 0.0000 0.0000 'International Tables Vol C Tables 4.2.6.8 and 6.1.1.4'
Si Si 0.2541 0.3302 'International Tables Vol C Tables 4.2.6.8 and 6.1.1.4'
Cl Cl 0.3639 0.7018 'International Tables Vol C Tables 4.2.6.8 and 6.1.1.4'
Hf Hf -6.1794 4.9776 'International Tables Vol C Tables 4.2.6.8 and 6.1.1.4'

loop_
_geom_angle_atom_site_label_1
_geom_angle_atom_site_label_2
_geom_angle_atom_site_label_3
_geom_angle
C2 C1 C8 104.5(2)
C2 C1 Si1 119.70(19)
C8 C1 Si1 130.8(2)
C2 C1 Hf1 73.95(14)
C8 C1 Hf1 75.64(14)
Si1 C1 Hf1 95.82(10)
C3 C2 C1 110.8(2)
C3 C2 C10 120.4(3)
C1 C2 C10 128.8(2)
C3 C2 Hf1 76.83(15)
C1 C2 Hf1 72.03(14)
C10 C2 Hf1 120.18(18)
C2 C3 C9 108.2(2)
C2 C3 C11 122.7(2)
C9 C3 C11 128.4(2)
C2 C3 Hf1 70.78(14)
C9 C3 Hf1 74.45(14)
C11 C3 Hf1 127.92(18)
C5 C4 C9 118.3(2)
C5 C4 C12 122.9(3)
C9 C4 C12 118.7(2)
C4 C5 C6 120.6(2)
C4 C5 C13 121.7(3)
C6 C5 C13 117.7(3)
C7 C6 C5 122.0(3)
C7 C6 C14 119.3(3)
C5 C6 C14 118.6(3)
C6 C7 C8 119.1(2)
C6 C7 C15 120.6(3)
C8 C7 C15 119.8(3)
C7 C8 C9 118.2(2)
C7 C8 C1 132.5(2)
C9 C8 C1 108.9(2)
C7 C8 Hf1 125.89(17)
C9 C8 Hf1 75.32(14)
C1 C8 Hf1 70.27(14)
C3 C9 C4 131.1(2)
C3 C9 C8 107.5(2)
C4 C9 C8 121.3(2)
C3 C9 Hf1 73.31(14)
C4 C9 Hf1 121.41(17)
C8 C9 Hf1 71.82(13)
C2 C10 H10A 109.5
C2 C10 H10B 109.5
H10A C10 H10B 109.5
C2 C10 H10C 109.5
H10A C10 H10C 109.5
H10B C10 H10C 109.5
C3 C11 H11A 109.5
C3 C11 H11B 109.5
H11A C11 H11B 109.5
C3 C11 H11C 109.5
H11A C11 H11C 109.5
H11B C11 H11C 109.5
C4 C12 H12A 109.5
C4 C12 H12B 109.5
H12A C12 H12B 109.5
C4 C12 H12C 109.5
H12A C12 H12C 109.5
H12B C12 H12C 109.5
C5 C13 H13A 109.5
C5 C13 H13B 109.5
H13A C13 H13B 109.5
C5 C13 H13C 109.5
H13A C13 H13C 109.5
H13B C13 H13C 109.5
C6 C14 H14A 109.5
C6 C14 H14B 109.5
H14A C14 H14B 109.5
C6 C14 H14C 109.5
H14A C14 H14C 109.5
H14B C14 H14C 109.5
C7 C15 H15A 109.5
C7 C15 H15B 109.5
H15A C15 H15B 109.5
C7 C15 H15C 109.5
H15A C15 H15C 109.5
H15B C15 H15C 109.5
C30 C18 C19 105.0(2)
C30 C18 Si1 128.12(19)
C19 C18 Si1 125.47(18)
C30 C18 Hf1 78.88(14)
C19 C18 Hf1 78.19(13)
Si1 C18 Hf1 98.75(10)
C20 C19 C24 118.4(2)
C20 C19 C18 131.7(2)
C24 C19 C18 109.9(2)
C20 C19 Hf1 117.45(16)
C24 C19 Hf1 82.74(14)
C18 C19 Hf1 67.68(13)
C21 C20 C19 120.7(2)
C21 C20 H20 119.7
C19 C20 H20 119.7
C20 C21 C22 119.1(2)
C20 C21 C31 122.3(2)
C22 C21 C31 118.7(2)
C23 C22 C21 122.3(2)
C23 C22 H22 118.9
C21 C22 H22 118.9
C22 C23 C24 118.9(2)
C22 C23 H23 120.6
C24 C23 H23 120.6
C23 C24 C19 120.7(2)
C23 C24 C25 131.5(2)
C19 C24 C25 107.8(2)
C23 C24 Hf1 124.60(16)
C19 C24 Hf1 66.23(13)
C25 C24 Hf1 74.81(13)
C26 C25 C30 120.8(2)
C26 C25 C24 131.6(2)
C30 C25 C24 107.6(2)
C26 C25 Hf1 124.44(17)
C30 C25 Hf1 66.88(13)
C24 C25 Hf1 74.86(13)
C27 C26 C25 118.7(2)
C27 C26 H26 120.7
C25 C26 H26 120.7
C26 C27 C28 122.4(2)
C26 C27 H27 118.8
C28 C27 H27 118.8
C29 C28 C27 119.2(2)
C29 C28 C35 122.5(3)
C27 C28 C35 118.2(2)
C28 C29 C30 120.8(2)
C28 C29 H29 119.6
C30 C29 H29 119.6
C29 C30 C25 118.0(2)
C29 C30 C18 132.2(2)
C25 C30 C18 109.7(2)
C29 C30 Hf1 117.91(16)
C25 C30 Hf1 82.00(14)
C18 C30 Hf1 67.14(13)
C32 C31 C33 109.0(3)
C32 C31 C34 109.7(3)
C33 C31 C34 107.8(3)
C32 C31 C21 107.9(3)
C33 C31 C21 112.4(2)
C34 C31 C21 110.0(2)
C31 C32 H32A 109.5
C31 C32 H32B 109.5
H32A C32 H32B 109.5
C31 C32 H32C 109.5
H32A C32 H32C 109.5
H32B C32 H32C 109.5
C31 C33 H33A 109.5
C31 C33 H33B 109.5
H33A C33 H33B 109.5
C31 C33 H33C 109.5
H33A C33 H33C 109.5
H33B C33 H33C 109.5
C31 C34 H34A 109.5
C31 C34 H34B 109.5
H34A C34 H34B 109.5
C31 C34 H34C 109.5
H34A C34 H34C 109.5
H34B C34 H34C 109.5
C38 C35 C37 109.7(3)
C38 C35 C36 108.7(3)
C37 C35 C36 107.7(3)
C38 C35 C28 110.4(3)
C37 C35 C28 107.8(2)
C36 C35 C28 112.5(3)
C35 C36 H36A 109.5
C35 C36 H36B 109.5
H36A C36 H36B 109.5
C35 C36 H36C 109.5
H36A C36 H36C 109.5
H36B C36 H36C 109.5
C35 C37 H37A 109.5
C35 C37 H37B 109.5
H37A C37 H37B 109.5
C35 C37 H37C 109.5
H37A C37 H37C 109.5
H37B C37 H37C 109.5
C35 C38 H38A 109.5
C35 C38 H38B 109.5
H38A C38 H38B 109.5
C35 C38 H38C 109.5
H38A C38 H38C 109.5
H38B C38 H38C 109.5
Si1 C16 H16A 109.5
Si1 C16 H16B 109.5
H16A C16 H16B 109.5
Si1 C16 H16C 109.5
H16A C16 H16C 109.5
H16B C16 H16C 109.5
Si1 C17 H17A 109.5
Si1 C17 H17B 109.5
H17A C17 H17B 109.5
Si1 C17 H17C 109.5
H17A C17 H17C 109.5
H17B C17 H17C 109.5
C16 Si1 C18 111.65(13)
C16 Si1 C17 100.33(15)
C18 Si1 C17 114.72(13)
C16 Si1 C1 121.78(13)
C18 Si1 C1 95.14(11)
C17 Si1 C1 114.10(13)
Cl1 Hf1 Cl2 96.40(2)
Cl1 Hf1 C18 122.55(6)
Cl2 Hf1 C18 121.34(6)
Cl1 Hf1 C1 123.29(7)
Cl2 Hf1 C1 124.85(7)
C18 Hf1 C1 70.28(8)
Cl1 Hf1 C2 135.64(6)
Cl2 Hf1 C2 90.91(7)
C18 Hf1 C2 88.88(8)
C1 Hf1 C2 34.02(9)
Cl1 Hf1 C8 89.96(6)
Cl2 Hf1 C8 131.66(6)
C18 Hf1 C8 93.56(8)
C1 Hf1 C8 34.09(8)
C2 Hf1 C8 54.64(9)
Cl1 Hf1 C19 88.60(6)
Cl2 Hf1 C19 129.97(6)
C18 Hf1 C19 34.14(8)
C1 Hf1 C19 91.04(8)
C2 Hf1 C19 119.04(8)
C8 Hf1 C19 97.94(8)
Cl1 Hf1 C30 130.06(6)
Cl2 Hf1 C30 87.63(6)
C18 Hf1 C30 33.98(8)
C1 Hf1 C30 92.38(8)
C2 Hf1 C30 93.82(8)
C8 Hf1 C30 123.26(8)
C19 Hf1 C30 53.92(8)
Cl1 Hf1 C3 106.99(6)
Cl2 Hf1 C3 78.41(6)
C18 Hf1 C3 120.94(8)
C1 Hf1 C3 55.77(8)
C2 Hf1 C3 32.39(8)
C8 Hf1 C3 54.11(8)
C19 Hf1 C3 146.74(8)
C30 Hf1 C3 122.48(8)
Cl1 Hf1 C9 81.73(6)
Cl2 Hf1 C9 100.82(6)
C18 Hf1 C9 124.69(8)
C1 Hf1 C9 56.02(8)
C2 Hf1 C9 53.95(8)
C8 Hf1 C9 32.86(8)
C19 Hf1 C9 129.10(8)
C30 Hf1 C9 146.36(8)
C3 Hf1 C9 32.24(8)
Cl1 Hf1 C25 101.07(5)
Cl2 Hf1 C25 78.53(5)
C18 Hf1 C25 54.13(8)
C1 Hf1 C25 122.08(8)
C2 Hf1 C25 123.24(8)
C8 Hf1 C25 146.82(8)
C19 Hf1 C25 51.79(7)
C30 Hf1 C25 31.11(7)
C3 Hf1 C25 145.28(8)
C9 Hf1 C25 177.17(8)
Cl1 Hf1 C24 78.93(5)
Cl2 Hf1 C24 101.36(5)
C18 Hf1 C24 54.05(8)
C1 Hf1 C24 121.05(8)
C2 Hf1 C24 142.07(8)
C8 Hf1 C24 126.82(8)
C19 Hf1 C24 31.03(7)
C30 Hf1 C24 51.67(8)
C3 Hf1 C24 174.07(8)
C9 Hf1 C24 151.94(8)
C25 Hf1 C24 30.33(7)
C2S C1S C6S 120.0
C2S C1S H1S 120.0
C6S C1S H1S 120.0
C3S C2S C1S 120.0
C3S C2S H2S 120.0
C1S C2S H2S 120.0
C2S C3S C4S 120.0
C2S C3S H3S 120.0
C4S C3S H3S 120.0
C5S C4S C3S 120.0
C5S C4S H4S 120.0
C3S C4S H4S 120.0
C4S C5S C6S 120.0
C4S C5S H5S 120.0
C6S C5S H5S 120.0
C5S C6S C1S 120.0
C5S C6S H6S 120.0
C1S C6S H6S 120.0
C2T C1T C6T 120.0
C2T C1T H1T 120.0
C6T C1T H1T 120.0
C3T C2T C1T 120.0
C3T C2T H2T 120.0
C1T C2T H2T 120.0
C4T C3T C2T 120.0
C4T C3T H3T 120.0
C2T C3T H3T 120.0
C3T C4T C5T 120.0
C3T C4T H4T 120.0
C5T C4T H4T 120.0
C4T C5T C6T 120.0
C4T C5T H5T 120.0
C6T C5T H5T 120.0
C5T C6T C1T 120.0
C5T C6T H6T 120.0
C1T C6T H6T 120.0
C2U C1U C6U 120.0
C2U C1U H1U 120.0
C6U C1U H1U 120.0
C3U C2U C1U 120.0
C3U C2U H2U 120.0
C1U C2U H2U 120.0
C4U C3U C2U 120.0
C4U C3U H3U 120.0
C2U C3U H3U 120.0
C5U C4U C3U 120.0
C5U C4U H4U 120.0
C3U C4U H4U 120.0
C4U C5U C6U 120.0
C4U C5U H5U 120.0
C6U C5U H5U 120.0
C5U C6U C1U 120.0
C5U C6U H6U 120.0
C1U C6U H6U 120.0

loop_
_geom_bond_atom_site_label_1
_geom_bond_atom_site_label_2
_geom_bond_distance
C1 C2 1.445(4)
C1 C8 1.462(4)
C1 Si1 1.908(3)
C1 Hf1 2.456(2)
C2 C3 1.407(4)
C2 C10 1.512(4)
C2 Hf1 2.481(2)
C3 C9 1.425(4)
C3 C11 1.509(4)
C3 Hf1 2.558(2)
C4 C5 1.372(4)
C4 C9 1.434(4)
C4 C12 1.502(4)
C5 C6 1.443(4)
C5 C13 1.518(4)
C6 C7 1.374(4)
C6 C14 1.514(4)
C7 C8 1.431(4)
C7 C15 1.502(4)
C8 C9 1.443(3)
C8 Hf1 2.527(2)
C9 Hf1 2.573(2)
C10 H10A 0.9800
C10 H10B 0.9800
C10 H10C 0.9800
C11 H11A 0.9800
C11 H11B 0.9800
C11 H11C 0.9800
C12 H12A 0.9800
C12 H12B 0.9800
C12 H12C 0.9800
C13 H13A 0.9800
C13 H13B 0.9800
C13 H13C 0.9800
C14 H14A 0.9800
C14 H14B 0.9800
C14 H14C 0.9800
C15 H15A 0.9800
C15 H15B 0.9800
C15 H15C 0.9800
C18 C30 1.453(3)
C18 C19 1.453(3)
C18 Si1 1.875(3)
C18 Hf1 2.396(2)
C19 C20 1.424(3)
C19 C24 1.428(3)
C19 Hf1 2.535(2)
C20 C21 1.378(4)
C20 H20 0.9500
C21 C22 1.428(4)
C21 C31 1.534(4)
C22 C23 1.364(4)
C22 H22 0.9500
C23 C24 1.411(4)
C23 H23 0.9500
C24 C25 1.437(3)
C24 Hf1 2.748(2)
C25 C26 1.411(3)
C25 C30 1.433(3)
C25 Hf1 2.747(2)
C26 C27 1.358(4)
C26 H26 0.9500
C27 C28 1.426(4)
C27 H27 0.9500
C28 C29 1.374(4)
C28 C35 1.537(4)
C29 C30 1.421(4)
C29 H29 0.9500
C30 Hf1 2.551(2)
C31 C32 1.526(4)
C31 C33 1.529(4)
C31 C34 1.532(4)
C32 H32A 0.9800
C32 H32B 0.9800
C32 H32C 0.9800
C33 H33A 0.9800
C33 H33B 0.9800
C33 H33C 0.9800
C34 H34A 0.9800
C34 H34B 0.9800
C34 H34C 0.9800
C35 C38 1.529(5)
C35 C37 1.531(4)
C35 C36 1.535(5)
C36 H36A 0.9800
C36 H36B 0.9800
C36 H36C 0.9800
C37 H37A 0.9800
C37 H37B 0.9800
C37 H37C 0.9800
C38 H38A 0.9800
C38 H38B 0.9800
C38 H38C 0.9800
C16 Si1 1.869(3)
C16 H16A 0.9800
C16 H16B 0.9800
C16 H16C 0.9800
C17 Si1 1.876(3)
C17 H17A 0.9800
C17 H17B 0.9800
C17 H17C 0.9800
Cl1 Hf1 2.3862(6)
Cl2 Hf1 2.3900(6)
C1S C2S 1.3900
C1S C6S 1.3900
C1S H1S 0.9500
C2S C3S 1.3900
C2S H2S 0.9500
C3S C4S 1.3900
C3S H3S 0.9500
C4S C5S 1.3900
C4S H4S 0.9500
C5S C6S 1.3900
C5S H5S 0.9500
C6S H6S 0.9500
C1T C2T 1.3900
C1T C6T 1.3900
C1T H1T 0.9500
C2T C3T 1.3900
C2T H2T 0.9500
C3T C4T 1.3900
C3T H3T 0.9500
C4T C5T 1.3900
C4T H4T 0.9500
C5T C6T 1.3900
C5T H5T 0.9500
C6T H6T 0.9500
C1U C2U 1.3900
C1U C6U 1.3900
C1U H1U 0.9500
C2U C3U 1.3900
C2U H2U 0.9500
C3U C4U 1.3900
C3U H3U 0.9500
C4U C5U 1.3900
C4U H4U 0.9500
C5U C6U 1.3900
C5U H5U 0.9500
C6U H6U 0.9500

loop_
_geom_torsion_atom_site_label_1
_geom_torsion_atom_site_label_2
_geom_torsion_atom_site_label_3
_geom_torsion_atom_site_label_4
_geom_torsion
C8 C1 C2 C3 2.3(3)
Si1 C1 C2 C3 -155.28(18)
Hf1 C1 C2 C3 -67.72(19)
C8 C1 C2 C10 -175.3(3)
Si1 C1 C2 C10 27.1(4)
Hf1 C1 C2 C10 114.7(3)
C8 C1 C2 Hf1 70.04(16)
Si1 C1 C2 Hf1 -87.56(16)
C1 C2 C3 C9 -0.9(3)
C10 C2 C3 C9 176.9(2)
Hf1 C2 C3 C9 -65.59(18)
C1 C2 C3 C11 -172.0(2)
C10 C2 C3 C11 5.9(4)
Hf1 C2 C3 C11 123.3(2)
C1 C2 C3 Hf1 64.69(17)
C10 C2 C3 Hf1 -117.5(2)
C9 C4 C5 C6 -2.5(4)
C12 C4 C5 C6 -178.8(3)
C9 C4 C5 C13 178.5(3)
C12 C4 C5 C13 2.1(4)
C4 C5 C6 C7 2.3(4)
C13 C5 C6 C7 -178.6(3)
C4 C5 C6 C14 -176.3(3)
C13 C5 C6 C14 2.8(4)
C5 C6 C7 C8 2.6(4)
C14 C6 C7 C8 -178.8(3)
C5 C6 C7 C15 -168.8(3)
C14 C6 C7 C15 9.8(4)
C6 C7 C8 C9 -7.0(4)
C15 C7 C8 C9 164.5(2)
C6 C7 C8 C1 -179.5(3)
C15 C7 C8 C1 -7.9(4)
C6 C7 C8 Hf1 84.9(3)
C15 C7 C8 Hf1 -103.6(3)
C2 C1 C8 C7 170.1(3)
Si1 C1 C8 C7 -35.8(4)
Hf1 C1 C8 C7 -121.1(3)
C2 C1 C8 C9 -2.9(3)
Si1 C1 C8 C9 151.2(2)
Hf1 C1 C8 C9 65.96(17)
C2 C1 C8 Hf1 -68.82(16)
Si1 C1 C8 Hf1 85.3(2)
C2 C3 C9 C4 -179.4(3)
C11 C3 C9 C4 -9.0(5)
Hf1 C3 C9 C4 117.4(3)
C2 C3 C9 C8 -0.9(3)
C11 C3 C9 C8 169.5(3)
Hf1 C3 C9 C8 -64.14(17)
C2 C3 C9 Hf1 63.19(17)
C11 C3 C9 Hf1 -126.4(3)
C5 C4 C9 C3 176.1(3)
C12 C4 C9 C3 -7.4(4)
C5 C4 C9 C8 -2.1(4)
C12 C4 C9 C8 174.3(2)
C5 C4 C9 Hf1 -88.9(3)
C12 C4 C9 Hf1 87.6(3)
C7 C8 C9 C3 -171.7(2)
C1 C8 C9 C3 2.4(3)
Hf1 C8 C9 C3 65.12(17)
C7 C8 C9 C4 6.9(4)
C1 C8 C9 C4 -178.9(2)
Hf1 C8 C9 C4 -116.2(2)
C7 C8 C9 Hf1 123.2(2)
C1 C8 C9 Hf1 -62.70(16)
C30 C18 C19 C20 -177.5(2)
Si1 C18 C19 C20 15.2(4)
Hf1 C18 C19 C20 107.5(3)
C30 C18 C19 C24 2.0(3)
Si1 C18 C19 C24 -165.32(17)
Hf1 C18 C19 C24 -72.93(17)
C30 C18 C19 Hf1 74.93(15)
Si1 C18 C19 Hf1 -92.40(17)
C24 C19 C20 C21 -1.2(3)
C18 C19 C20 C21 178.2(2)
Hf1 C19 C20 C21 -98.1(2)
C19 C20 C21 C22 1.7(4)
C19 C20 C21 C31 -179.8(2)
C20 C21 C22 C23 -1.0(4)
C31 C21 C22 C23 -179.5(2)
C21 C22 C23 C24 -0.2(4)
C22 C23 C24 C19 0.7(4)
C22 C23 C24 C25 -177.9(2)
C22 C23 C24 Hf1 81.5(3)
C20 C19 C24 C23 0.0(3)
C18 C19 C24 C23 -179.6(2)
Hf1 C19 C24 C23 117.4(2)
C20 C19 C24 C25 178.9(2)
C18 C19 C24 C25 -0.7(3)
Hf1 C19 C24 C25 -63.77(17)
C20 C19 C24 Hf1 -117.3(2)
C18 C19 C24 Hf1 63.06(16)
C23 C24 C25 C26 -0.1(5)
C19 C24 C25 C26 -178.8(2)
Hf1 C24 C25 C26 122.9(3)
C23 C24 C25 C30 177.8(2)
C19 C24 C25 C30 -0.9(3)
Hf1 C24 C25 C30 -59.19(16)
C23 C24 C25 Hf1 -123.1(3)
C19 C24 C25 Hf1 58.28(16)
C30 C25 C26 C27 1.7(4)
C24 C25 C26 C27 179.4(2)
Hf1 C25 C26 C27 -79.9(3)
C25 C26 C27 C28 -2.1(4)
C26 C27 C28 C29 0.7(4)
C26 C27 C28 C35 178.3(2)
C27 C28 C29 C30 1.1(4)
C35 C28 C29 C30 -176.4(2)
C28 C29 C30 C25 -1.4(4)
C28 C29 C30 C18 178.1(2)
C28 C29 C30 Hf1 94.6(3)
C26 C25 C30 C29 0.0(3)
C24 C25 C30 C29 -178.2(2)
Hf1 C25 C30 C29 117.4(2)
C26 C25 C30 C18 -179.6(2)
C24 C25 C30 C18 2.2(3)
Hf1 C25 C30 C18 -62.15(16)
C26 C25 C30 Hf1 -117.5(2)
C24 C25 C30 Hf1 64.35(17)
C19 C18 C30 C29 177.9(2)
Si1 C18 C30 C29 -15.2(4)
Hf1 C18 C30 C29 -107.7(3)
C19 C18 C30 C25 -2.6(3)
Si1 C18 C30 C25 164.30(18)
Hf1 C18 C30 C25 71.84(17)
C19 C18 C30 Hf1 -74.41(15)
Si1 C18 C30 Hf1 92.46(18)
C20 C21 C31 C32 -107.6(3)
C22 C21 C31 C32 70.9(3)
C20 C21 C31 C33 12.6(4)
C22 C21 C31 C33 -168.9(3)
C20 C21 C31 C34 132.7(3)
C22 C21 C31 C34 -48.8(4)
C29 C28 C35 C38 -128.8(3)
C27 C28 C35 C38 53.7(4)
C29 C28 C35 C37 111.4(3)
C27 C28 C35 C37 -66.2(4)
C29 C28 C35 C36 -7.2(4)
C27 C28 C35 C36 175.3(3)
C30 C18 Si1 C16 149.7(2)
C19 C18 Si1 C16 -45.9(2)
Hf1 C18 Si1 C16 -127.60(12)
C30 C18 Si1 C17 36.4(3)
C19 C18 Si1 C17 -159.2(2)
Hf1 C18 Si1 C17 119.13(13)
C30 C18 Si1 C1 -83.1(2)
C19 C18 Si1 C1 81.3(2)
Hf1 C18 Si1 C1 -0.40(12)
C6S C1S C2S C3S 0.0
C1S C2S C3S C4S 0.0
C2S C3S C4S C5S 0.0
C3S C4S C5S C6S 0.0
C4S C5S C6S C1S 0.0
C2S C1S C6S C5S 0.0
C6T C1T C2T C3T 0.0
C1T C2T C3T C4T 0.0
C2T C3T C4T C5T 0.0
C3T C4T C5T C6T 0.0
C4T C5T C6T C1T 0.0
C2T C1T C6T C5T 0.0
C6U C1U C2U C3U 0.0
C1U C2U C3U C4U 0.0
C2U C3U C4U C5U 0.0
C3U C4U C5U C6U 0.0
C4U C5U C6U C1U 0.0
C2U C1U C6U C5U 0.0
